data_2017951
loop_
_publ_author_name
'Hong, Jung-Hwa'
'Song, Seung-Wan'
'Hong, Seung-Tae'

_publ_section_title
;
 Strontium magnesium phosphate, Sr~2+<i>x~</i>Mg~3{-~<i>x</i>}P~4~O~15~
 (<i>x</i> \sim 0.36), from laboratory X-ray powder data
;
_journal_coeditor_code SQ3270
_journal_issue 1
_journal_name_full 'Acta Crystallographica Section C'
_journal_page_first i1
_journal_page_last i3
_journal_paper_doi 10.1107/S0108270110047967
_journal_volume 67
_journal_year 2011
_chemical_formula_iupac 'Sr2.36 Mg2.64 P4 O15'
_chemical_formula_moiety 'Mg2.64 O15 P4 Sr2.36'
_chemical_formula_sum 'Mg2.64 O15 P4 Sr2.36'
_chemical_formula_weight 634.65
_chemical_name_systematic
;
distrontium dimagnesium pentadecaoxidotetraphosphate
;
_space_group_IT_number 63
_symmetry_cell_setting orthorhombic
_symmetry_space_group_name_Hall '-C 2c 2'
_symmetry_space_group_name_H-M 'C m c m'
_cell_angle_alpha 90.0
_cell_angle_beta 90.0
_cell_angle_gamma 90.0
_cell_formula_units_Z 4
_cell_length_a 14.27366(9)
_cell_length_b 11.75678(7)
_cell_length_c 7.19753(4)
_cell_measurement_temperature 296
_cell_volume 1207.834(12)
_computing_cell_refinement 'GSAS (Larson & Von Dreele, 2000)'
_computing_data_collection 'COMMANDER (Bruker, 2003)'
_computing_data_reduction 'EVA (Bruker, 2003)'
_computing_molecular_graphics 'ATOMS (Dowty, 2000)'
_computing_publication_material 'GSAS (Larson & Von Dreele, 2000)'
_computing_structure_refinement 'GSAS (Larson & Von Dreele, 2000)'
_computing_structure_solution 'SHELXS (Sheldrick, 2008) and CRYSTALS (Betteridge <i>et al.</i>, 2003)'
_diffrn_ambient_temperature 296
_diffrn_measurement_device_type 'Bruker D8 Advance'
_diffrn_radiation_monochromator 'Ge 111'
_diffrn_radiation_type 'Cu K\a~1~'
_diffrn_radiation_wavelength 1.5406
_exptl_crystal_density_diffrn 3.490
_exptl_crystal_F_000 1204.4
_pd_block_id 2010-08-25T23:07|SMPO_phase1|Jung-Hwa_Hong||
_pd_char_colour white
_pd_meas_2theta_range_inc 0.016682
_pd_meas_2theta_range_max 140.42172
_pd_meas_2theta_range_min 8.0
_pd_meas_number_of_points 7939
_pd_meas_scan_method step
_pd_phase_name Sr2.36Mg2.64P4O15
_pd_prep_temperature 296
_pd_proc_ls_background_function
;   GSAS Background function number 1 with 36 terms.
 Shifted Chebyshev function of 1st kind
      1:    667.815     2:   -121.026     3:    250.928     4:   -108.029
      5:    130.095     6:   -120.393     7:    81.5238     8:   -66.4354
      9:    31.4946    10:   -19.2674    11:    16.0150    12:   -21.1906
     13:    24.6787    14:   -7.73173    15:    5.82669    16:    7.16351
     17:    9.66948    18:    8.02466    19:    5.65618    20:    4.74674
     21:   -11.8793    22:  -0.873263    23:   -2.40368    24:   -9.55052
     25:   -6.36605    26:    6.28370    27:   -8.07052    28:    6.33955
     29:   -12.6008    30:    3.68005    31:    5.95000    32:    7.62516
     33:    1.58465    34:    5.63269    35:   -2.90398    36:    14.7130
;
_pd_proc_ls_peak_cutoff 0.00200
_pd_proc_ls_profile_function
;
CW Profile function number 4 with  18 terms
Pseudovoigt profile coefficients as parameterized in
Thompson <i>et al.</i>
[Thompson, P., Cox, D. E. & Hastings, J. B. (1987). <i>J. Appl.
Cryst.</i> <b>20</b>, 79--83].
Asymmetry correction of Finger <i>et al.</i>
[Finger, L. W., Cox, D. E. & Jephcoat, A. P. (1994). <i>J. Appl.
Cryst.</i> <b>27</b>, 892--900].
Microstrain broadening by Stephens
[Stephens, P. W. (1999). <i>J. Appl. Cryst.</i> <b>32</b>, 281--289].
Peak tails are ignored  where the intensity is below 0.0020 times the peak
 Aniso. broadening axis   0.0   0.0   1.0
;
_pd_proc_ls_prof_R_factor 0.0478
_pd_proc_ls_prof_wR_expected 0.0254
_pd_proc_ls_prof_wR_factor 0.0631
_pd_spec_mounting 'packed powder pellet'
_pd_spec_mount_mode reflection
_pd_spec_shape flat_sheet
_pd_spec_size_axial 20
_pd_spec_size_equat 20
_pd_spec_size_thick 1
_refine_ls_extinction_method none
_refine_ls_goodness_of_fit_all 2.50
_refine_ls_matrix_type full
_refine_ls_number_parameters 81
_refine_ls_number_reflns 677
_refine_ls_number_restraints 0
_refine_ls_R_factor_all 0.0276
_refine_ls_shift/su_max 0.02
_refine_ls_shift/su_mean 0.00
_refine_ls_weighting_scheme sigma
_cod_data_source_file sq3270.cif
_cod_data_source_block phase_1
_cod_database_code 2017951
_cod_database_fobs_code 2017951

loop_
_symmetry_equiv_pos_site_id
_symmetry_equiv_pos_as_xyz
1 +x,+y,+z
2 -x,+y,+z
3 +x,-y,+z+1/2
4 -x,-y,+z+1/2
-1 -x,-y,-z
-2 +x,-y,-z
-3 -x,+y,-z+1/2
-4 +x,+y,-z+1/2
101 +x+1/2,+y+1/2,+z
102 -x+1/2,+y+1/2,+z
103 +x+1/2,-y+1/2,+z+1/2
104 -x+1/2,-y+1/2,+z+1/2
-101 -x+1/2,-y+1/2,-z
-102 +x+1/2,-y+1/2,-z
-103 -x+1/2,+y+1/2,-z+1/2
-104 +x+1/2,+y+1/2,-z+1/2

loop_
_atom_site_aniso_label
_atom_site_aniso_U_11
_atom_site_aniso_U_22
_atom_site_aniso_U_33
_atom_site_aniso_U_12
_atom_site_aniso_U_13
_atom_site_aniso_U_23
_atom_site_aniso_type_symbol
? ? ? ? ? ? ? ?

loop_
_atom_site_type_symbol
_atom_site_label
_atom_site_fract_x
_atom_site_fract_y
_atom_site_fract_z
_atom_site_U_iso_or_equiv
_atom_site_thermal_displace_type
_atom_site_occupancy
Sr Sr1 0.16729(5) 0.29123(6) 0.25 0.0157(2) Uiso 1.0
Sr Sr2 0.0 0.5 0.0 0.0185(4) Uiso 0.357(2)
Mg Mg1 0.0 0.5 0.0 0.0185(4) Uiso 0.643(2)
Mg Mg2 0.16691(18) 0.0 0.0 0.0185(4) Uiso 1.0
P P1 0.0 0.80342(16) 0.0344(3) 0.0148(4) Uiso 1.0
P P2 0.19114(12) 0.57060(18) 0.25 0.0148(4) Uiso 1.0
O O1 0.0 0.6879(4) -0.0498(5) 0.0250(5) Uiso 1.0
O O2 0.0979(3) 0.5046(4) 0.25 0.0250(5) Uiso 1.0
O O3 0.08811(19) 0.1331(2) 0.0171(4) 0.0250(5) Uiso 1.0
O O4 0.2279(3) -0.0215(4) 0.25 0.0250(5) Uiso 1.0
O O5 0.0 0.7839(6) 0.25 0.0250(5) Uiso 1.0
O O6 0.2059(2) 0.6400(3) 0.0769(4) 0.0250(5) Uiso 1.0

loop_
_atom_type_symbol
_atom_type_scat_dispersion_real
_atom_type_scat_dispersion_imag
_atom_type_scat_source
Sr -0.3528 1.8200 International_Tables_Vol_C
P 0.2955 0.4335 International_Tables_Vol_C
Mg 0.1719 0.1771 International_Tables_Vol_C
O 0.0492 0.0322 International_Tables_Vol_C

loop_
_geom_angle_atom_site_label_1
_geom_angle_atom_site_label_2
_geom_angle_atom_site_label_3
_geom_angle_site_symmetry_1
_geom_angle_site_symmetry_2
_geom_angle_site_symmetry_3
_geom_angle
_geom_angle_publ_flag
O1 Sr1 O1 3_565 . -1_565 61.95(13) n
O1 Sr1 O2 3_565 . 1_555 66.74(12) n
O1 Sr1 O3 3_565 . 1_555 91.29(10) n
O1 Sr1 O3 3_565 . -4_556 52.72(9) n
O1 Sr1 O4 3_565 . 102_555 114.01(11) n
O1 Sr1 O6 3_565 . 3_565 71.43(9) n
O1 Sr1 O6 3_565 . -2_565 129.19(10) n
O1 Sr1 O6 3_565 . 102_545 145.90(11) n
O1 Sr1 O6 3_565 . -103_546 111.99(10) n
O1 Sr1 O2 -1_565 . 1_555 66.74(12) n
O1 Sr1 O3 -1_565 . 1_555 52.72(9) n
O1 Sr1 O3 -1_565 . -4_556 91.29(10) n
O1 Sr1 O4 -1_565 . 102_555 114.01(11) n
O1 Sr1 O6 -1_565 . 3_565 129.19(10) n
O1 Sr1 O6 -1_565 . -2_565 71.43(9) n
O1 Sr1 O6 -1_565 . 102_545 111.99(10) n
O1 Sr1 O6 -1_565 . -103_546 145.90(11) n
O2 Sr1 O3 1_555 . 1_555 118.58(9) n
O2 Sr1 O3 1_555 . -4_556 118.58(9) n
O2 Sr1 O4 1_555 . 102_555 55.77(13) n
O2 Sr1 O6 1_555 . 3_565 77.54(8) n
O2 Sr1 O6 1_555 . -2_565 77.54(8) n
O2 Sr1 O6 1_555 . 102_545 145.12(9) n
O2 Sr1 O6 1_555 . -103_546 145.12(9) n
O3 Sr1 O3 1_555 . -4_556 75.21(12) n
O3 Sr1 O4 1_555 . 102_555 142.30(6) n
O3 Sr1 O6 1_555 . 3_565 150.15(10) n
O3 Sr1 O6 1_555 . -2_565 74.96(8) n
O3 Sr1 O6 1_555 . 102_545 64.44(8) n
O3 Sr1 O6 1_555 . -103_546 96.12(8) n
O3 Sr1 O4 -4_556 . 102_555 142.30(6) n
O3 Sr1 O6 -4_556 . 3_565 74.96(8) n
O3 Sr1 O6 -4_556 . -2_565 150.15(10) n
O3 Sr1 O6 -4_556 . 102_545 96.12(8) n
O3 Sr1 O6 -4_556 . -103_546 64.44(8) n
O4 Sr1 O6 102_555 . 3_565 67.41(7) n
O4 Sr1 O6 102_555 . -2_565 67.41(7) n
O4 Sr1 O6 102_555 . 102_545 99.23(11) n
O4 Sr1 O6 102_555 . -103_546 99.23(11) n
O6 Sr1 O6 3_565 . -2_565 134.82(14) n
O6 Sr1 O6 3_565 . 102_545 117.91(7) n
O6 Sr1 O6 3_565 . -103_546 69.77(10) n
O6 Sr1 O6 -2_565 . 102_545 69.77(10) n
O6 Sr1 O6 -2_565 . -103_546 117.91(7) n
O6 Sr1 O6 102_545 . -103_546 52.31(12) n
O1 Sr2 O1 1_555 . -1_565 179.9657 n
O1 Sr2 O2 1_555 . 1_555 95.92(13) n
O1 Sr2 O2 1_555 . 2_555 95.92(13) n
O1 Sr2 O2 1_555 . 3_564 84.08(13) n
O1 Sr2 O2 1_555 . 4_564 84.08(13) n
O1 Sr2 O2 -1_565 . 1_555 84.08(13) n
O1 Sr2 O2 -1_565 . 2_555 84.08(13) n
O1 Sr2 O2 -1_565 . 3_564 95.92(13) n
O1 Sr2 O2 -1_565 . 4_564 95.92(13) n
O2 Sr2 O2 1_555 . 2_555 75.61(16) n
O2 Sr2 O2 1_555 . 3_564 104.39(16) n
O2 Sr2 O2 1_555 . 4_564 180.0 n
O2 Sr2 O2 2_555 . 3_564 179.9802 n
O2 Sr2 O2 2_555 . 4_564 104.39(16) n
O2 Sr2 O2 3_564 . 4_564 75.61(16) n
O1 Mg1 O1 1_555 . -1_565 179.9657 n
O1 Mg1 O2 1_555 . 1_555 95.92(13) n
O1 Mg1 O2 1_555 . 2_555 95.92(13) n
O1 Mg1 O2 1_555 . 3_564 84.08(13) n
O1 Mg1 O2 1_555 . 4_564 84.08(13) n
O1 Mg1 O2 -1_565 . 1_555 84.08(13) n
O1 Mg1 O2 -1_565 . 2_555 84.08(13) n
O1 Mg1 O2 -1_565 . 3_564 95.92(13) n
O1 Mg1 O2 -1_565 . 4_564 95.92(13) n
O2 Mg1 O2 1_555 . 2_555 75.61(16) n
O2 Mg1 O2 1_555 . 3_564 104.39(16) n
O2 Mg1 O2 1_555 . 4_564 180.0 n
O2 Mg1 O2 2_555 . 3_564 179.9802 n
O2 Mg1 O2 2_555 . 4_564 104.39(16) n
O2 Mg1 O2 3_564 . 4_564 75.61(16) n
O3 Mg2 O3 1_555 . -2_555 108.7(2) n
O3 Mg2 O4 1_555 . 1_555 107.24(14) n
O3 Mg2 O4 1_555 . 3_554 101.93(15) n
O3 Mg2 O4 -2_555 . 1_555 101.93(15) n
O3 Mg2 O4 -2_555 . 3_554 107.24(14) n
O4 Mg2 O4 1_555 . 3_554 128.8(3) n
O1 P1 O3 1_555 . -1_565 110.58(17) n
O1 P1 O3 1_555 . -2_565 110.58(17) n
O1 P1 O5 1_555 . 1_555 105.6(3) n
O3 P1 O3 -1_565 . -2_565 112.9(3) n
O3 P1 O5 -1_565 . 1_555 108.4(2) n
O3 P1 O5 -2_565 . 1_555 108.4(2) n
O2 P2 O4 1_555 . 102_555 106.6(3) n
O2 P2 O6 1_555 . 1_555 113.22(17) n
O2 P2 O6 1_555 . -4_556 113.22(17) n
O4 P2 O6 102_555 . 1_555 105.57(16) n
O4 P2 O6 102_555 . -4_556 105.57(16) n
O6 P2 O6 1_555 . -4_556 111.9(3) n
Sr1 O1 Sr1 3_564 . 4_564 117.05(13) n
Sr1 O1 Sr2 3_564 . 1_555 99.73(11) n
Sr1 O1 Mg1 3_564 . 1_555 99.73(11) n
Sr1 O1 P1 3_564 . 1_555 97.45(13) n
Sr1 O1 Sr2 4_564 . 1_555 99.73(11) n
Sr1 O1 Mg1 4_564 . 1_555 99.73(11) n
Sr1 O1 P1 4_564 . 1_555 97.45(13) n
Sr2 O1 P1 1_555 . 1_555 146.7(3) n
Mg1 O1 P1 1_555 . 1_555 146.7(3) n
Sr1 O2 Sr2 1_555 . 1_555 101.73(13) n
Sr1 O2 Sr2 1_555 . 3_565 101.73(13) n
Sr1 O2 Mg1 1_555 . 1_555 101.73(13) n
Sr1 O2 Mg1 1_555 . 3_565 101.73(13) n
Sr1 O2 P2 1_555 . 1_555 98.7(2) n
Sr2 O2 Sr2 1_555 . 3_565 104.32(16) n
Sr2 O2 Mg1 1_555 . 3_565 104.32(16) n
Sr2 O2 P2 1_555 . 1_555 122.79(12) n
Sr2 O2 Mg1 3_565 . 1_555 104.32(16) n
Sr2 O2 P2 3_565 . 1_555 122.79(12) n
Mg1 O2 Mg1 1_555 . 3_565 104.32(16) n
Mg1 O2 P2 1_555 . 1_555 122.79(12) n
Mg1 O2 P2 3_565 . 1_555 122.79(12) n
Sr1 O3 Mg2 1_555 . 1_555 110.35(13) n
Sr1 O3 P1 1_555 . -1_565 99.10(16) n
Mg2 O3 P1 1_555 . -1_565 150.5(2) n
Sr1 O4 Mg2 102_545 . 1_555 110.29(12) n
Sr1 O4 Mg2 102_545 . 3_555 110.29(12) n
Sr1 O4 P2 102_545 . 102_545 98.9(2) n
Mg2 O4 Mg2 1_555 . 3_555 126.5(3) n
Mg2 O4 P2 1_555 . 102_545 103.25(15) n
Mg2 O4 P2 3_555 . 102_545 103.25(15) n
P1 O5 P1 1_555 . -3_445 163.2(5) n
Sr1 O6 Sr1 3_564 . 102_555 110.23(10) n
Sr1 O6 P2 3_564 . 1_555 155.0(2) n
Sr1 O6 P2 102_555 . 1_555 93.78(16) n

loop_
_geom_bond_atom_site_label_1
_geom_bond_atom_site_label_2
_geom_bond_site_symmetry_1
_geom_bond_site_symmetry_2
_geom_bond_distance
_geom_bond_publ_flag
Sr1 O1 . 3_565 2.7998(19) n
Sr1 O1 . -1_565 2.7998(19) n
Sr1 O2 . 1_555 2.697(4) n
Sr1 O3 . 1_555 2.747(3) n
Sr1 O3 . -4_555 2.747(3) n
Sr1 O4 . 102_555 2.662(4) n
Sr1 O6 . 3_565 2.548(3) n
Sr1 O6 . -2_565 2.548(3) n
Sr1 O6 . 102_545 2.827(3) n
Sr1 O6 . -103_435 2.827(3) n
Sr2 O1 . 1_555 2.238(4) n
Sr2 O1 . -1_565 2.238(4) n
Sr2 O2 . 1_555 2.279(3) n
Sr2 O2 . 2_555 2.279(3) n
Sr2 O2 . 3_564 2.279(3) n
Sr2 O2 . 4_564 2.279(3) n
Sr2 O6 . 1_555 3.414(3) n
Sr2 O6 . 2_555 3.414(3) n
Sr2 O6 . -1_565 3.414(3) n
Sr2 O6 . -2_565 3.414(3) n
Mg1 O1 . 1_555 2.238(4) n
Mg1 O1 . -1_565 2.238(4) n
Mg1 O2 . 1_555 2.279(3) n
Mg1 O2 . 2_555 2.279(3) n
Mg1 O2 . 3_564 2.279(3) n
Mg1 O2 . 4_564 2.279(3) n
Mg2 P2 . 102_545 2.834(2) n
Mg2 P2 . 104_554 2.834(2) n
Mg2 O3 . 1_555 1.931(3) n
Mg2 O3 . -2_555 1.931(3) n
Mg2 O4 . 1_555 2.015(2) n
Mg2 O4 . 3_554 2.015(2) n
Mg2 O6 . 102_545 2.512(3) n
Mg2 O6 . -101_445 2.512(3) n
P1 O1 . 1_555 1.487(4) n
P1 O3 . -1_565 1.509(3) n
P1 O3 . -2_565 1.509(3) n
P1 O5 . 1_555 1.5684(19) n
P2 Mg2 . 102_555 2.834(2) n
P2 Mg2 . 104_555 2.834(2) n
P2 O2 . 1_555 1.541(4) n
P2 O4 . 102_555 1.584(5) n
P2 O6 . 1_555 1.504(3) n
P2 O6 . -4_555 1.504(3) n
O1 Sr1 . 3_564 2.7998(19) n
O1 Sr1 . 4_564 2.7998(19) n
O1 Sr2 . 1_555 2.238(4) n
O1 Mg1 . 1_555 2.238(4) n
O1 P1 . 1_555 1.487(4) n
O2 Sr1 . 1_555 2.697(4) n
O2 Sr2 . 1_555 2.279(3) n
O2 Sr2 . 3_565 2.279(3) n
O2 Mg1 . 1_555 2.279(3) n
O2 Mg1 . 3_565 2.279(3) n
O2 P2 . 1_555 1.541(4) n
O3 Sr1 . 1_555 2.747(3) n
O3 Mg2 . 1_555 1.931(3) n
O3 P1 . -1_565 1.509(3) n
O4 Sr1 . 102_545 2.662(4) n
O4 Mg2 . 1_555 2.015(2) n
O4 Mg2 . 3_555 2.015(2) n
O4 P2 . 102_545 1.584(5) n
O5 P1 . 1_555 1.5684(19) n
O5 P1 . -3_555 1.5684(19) n
O6 Sr1 . 3_564 2.548(3) n
O6 Sr1 . 102_555 2.827(3) n
O6 Sr2 . 1_555 3.414(3) n
O6 Mg2 . 102_555 2.512(3) n
O6 P2 . 1_555 1.504(3) n

loop_
_pd_block_diffractogram_id
2010-08-25T23:07|SMPO_H_01|Jung-Hwa_Hong|Bruker_AXS_D8_Advance_Vario

loop_
_pd_phase_mass_%
89.0
